data_7234512
loop_
_publ_author_name
'De-Feng Shen'
'Si Li'
'Hong Liu'
'Wei Jiang'
'Qiang Zhang'
'Guang-Gang Gao'

_publ_section_title
;
 A durable and fast-responsive photochromic and switchable luminescent
 polyviologen-polyoxometalate hybrid
;
_journal_name_full 'Journal of Materials Chemistry C'
_journal_page_first 12090
_journal_page_last 12097
_journal_paper_doi 10.1039/C5TC03270A
_journal_volume 3
_journal_year 2015
_chemical_formula_sum 'C36 H56 Eu N7 O40 W10'
_chemical_formula_weight 3217.22
_space_group_IT_number 14
_space_group_name_Hall '-P 2yn'
_space_group_name_H-M_alt 'P 1 21/n 1'
_symmetry_cell_setting monoclinic
_symmetry_space_group_name_H-M 'P 1 21/n 1'
_atom_sites_solution_hydrogens geom
_atom_sites_solution_primary direct
_atom_sites_solution_secondary difmap
_cell_angle_alpha 90.00
_cell_angle_beta 96.156(4)
_cell_angle_gamma 90.00
_cell_formula_units_Z 4
_cell_length_a 14.4112(5)
_cell_length_b 19.9900(8)
_cell_length_c 20.8193(7)
_cell_measurement_reflns_used 6379
_cell_measurement_temperature 293(2)
_cell_measurement_theta_max 27.9180
_cell_measurement_theta_min 3.5870
_cell_volume 5963.0(4)
_computing_cell_refinement
;
CrysAlisPro, Agilent Technologies,
Version 1.171.37.35 (release 13-08-2014 CrysAlis171 .NET)
(compiled Aug 13 2014,18:06:01)
;
_computing_data_collection
;
CrysAlisPro, Agilent Technologies,
Version 1.171.37.35 (release 13-08-2014 CrysAlis171 .NET)
(compiled Aug 13 2014,18:06:01)
;
_computing_data_reduction
;
CrysAlisPro, Agilent Technologies,
Version 1.171.37.35 (release 13-08-2014 CrysAlis171 .NET)
(compiled Aug 13 2014,18:06:01)
;
_computing_molecular_graphics 'SHELXL-97 (Sheldrick, 1997)'
_computing_publication_material 'SHELXL-97 (Sheldrick, 1997)'
_computing_structure_refinement 'SHELXL-97 (Sheldrick, 1997)'
_computing_structure_solution 'SHELXS-97 (Sheldrick, 1990)'
_diffrn_ambient_temperature 293(2)
_diffrn_detector_area_resol_mean 16.1280
_diffrn_measured_fraction_theta_full 0.998
_diffrn_measured_fraction_theta_max 0.998
_diffrn_measurement_device_type 'New Gemini, Dual, Cu at zero, EosS2'
_diffrn_measurement_method '\w scans'
_diffrn_radiation_monochromator graphite
_diffrn_radiation_source 'fine-focus sealed tube'
_diffrn_radiation_type MoK\a
_diffrn_radiation_wavelength 0.71000
_diffrn_reflns_av_R_equivalents 0.0942
_diffrn_reflns_av_sigmaI/netI 0.1302
_diffrn_reflns_limit_h_max 17
_diffrn_reflns_limit_h_min -17
_diffrn_reflns_limit_k_max 21
_diffrn_reflns_limit_k_min -24
_diffrn_reflns_limit_l_max 17
_diffrn_reflns_limit_l_min -25
_diffrn_reflns_number 34241
_diffrn_reflns_theta_full 25.50
_diffrn_reflns_theta_max 25.50
_diffrn_reflns_theta_min 3.37
_exptl_absorpt_coefficient_mu 20.340
_exptl_absorpt_correction_T_max 1.00000
_exptl_absorpt_correction_T_min 0.56973
_exptl_absorpt_correction_type multi-scan
_exptl_absorpt_process_details
;
CrysAlisPro, Agilent Technologies,
Version 1.171.37.35 (release 13-08-2014 CrysAlis171 .NET)
(compiled Aug 13 2014,18:06:01)
Empirical absorption correction using spherical harmonics,
 implemented in SCALE3 ABSPACK scaling algorithm.
;
_exptl_crystal_colour colorless
_exptl_crystal_density_diffrn 3.516
_exptl_crystal_density_method 'not measured'
_exptl_crystal_description needle
_exptl_crystal_F_000 5633
_exptl_crystal_size_max 0.1
_exptl_crystal_size_mid 0.02
_exptl_crystal_size_min 0.01
_refine_diff_density_max 3.442
_refine_diff_density_min -1.820
_refine_diff_density_rms 0.445
_refine_ls_extinction_method none
_refine_ls_goodness_of_fit_ref 1.003
_refine_ls_hydrogen_treatment constr
_refine_ls_matrix_type full
_refine_ls_number_parameters 601
_refine_ls_number_reflns 11112
_refine_ls_number_restraints 0
_refine_ls_restrained_S_all 1.005
_refine_ls_R_factor_all 0.1069
_refine_ls_R_factor_gt 0.0545
_refine_ls_shift/su_max 0.001
_refine_ls_shift/su_mean 0.000
_refine_ls_structure_factor_coef Fsqd
_refine_ls_weighting_details 'calc w=1/[\s^2^(Fo^2^)+(0.0243P)^2^+0.0000P] where P=(Fo^2^+2Fc^2^)/3'
_refine_ls_weighting_scheme calc
_refine_ls_wR_factor_gt 0.0920
_refine_ls_wR_factor_ref 0.1096
_reflns_number_gt 7079
_reflns_number_total 11112
_reflns_threshold_expression >2sigma(I)
_cod_data_source_file J-Mater-Chem-C-2015-3-12090.cif
_cod_data_source_block 1
_cod_database_code 7234512

loop_
_symmetry_equiv_pos_as_xyz
'x, y, z'
'-x+1/2, y+1/2, -z+1/2'
'-x, -y, -z'
'x-1/2, -y-1/2, z-1/2'

loop_
_atom_site_label
_atom_site_type_symbol
_atom_site_fract_x
_atom_site_fract_y
_atom_site_fract_z
_atom_site_U_iso_or_equiv
_atom_site_adp_type
_atom_site_occupancy
_atom_site_symmetry_multiplicity
_atom_site_calc_flag
_atom_site_refinement_flags
_atom_site_disorder_assembly
_atom_site_disorder_group
Eu Eu 0.57837(7) 0.60271(5) 0.27215(5) 0.0152(2) Uani 1 1 d . . .
W1 W 0.95606(6) 0.62824(4) 0.34930(4) 0.0160(2) Uani 1 1 d . . .
W2 W 0.76181(5) 0.61401(4) 0.41888(4) 0.0159(2) Uani 1 1 d . . .
W3 W 0.80704(5) 0.50289(4) 0.30928(4) 0.01369(19) Uani 1 1 d . . .
W4 W 0.81285(6) 0.62127(4) 0.20187(4) 0.0155(2) Uani 1 1 d . . .
W5 W 0.77479(6) 0.73077(4) 0.30985(4) 0.0175(2) Uani 1 1 d . . .
W6 W 0.36784(5) 0.66860(4) 0.16175(4) 0.0155(2) Uani 1 1 d . . .
W7 W 0.39516(5) 0.50608(4) 0.16120(4) 0.01384(19) Uani 1 1 d . . .
W8 W 0.36472(5) 0.50328(4) 0.31377(4) 0.01431(19) Uani 1 1 d . . .
W9 W 0.34614(5) 0.66583(4) 0.31590(4) 0.01538(19) Uani 1 1 d . . .
W10 W 0.20108(5) 0.56853(4) 0.20644(4) 0.01461(19) Uani 1 1 d . . .
O1 O 1.0758(9) 0.6335(6) 0.3683(6) 0.025(3) Uani 1 1 d . . .
O2 O 0.9059(8) 0.6238(6) 0.4269(6) 0.017(3) Uani 1 1 d . . .
O3 O 0.9143(9) 0.7181(6) 0.3352(6) 0.022(3) Uiso 1 1 d . . .
O4 O 0.9527(8) 0.6305(6) 0.2470(6) 0.015(3) Uani 1 1 d . . .
O5 O 0.9435(8) 0.5357(6) 0.3358(6) 0.017(3) Uani 1 1 d . . .
O6 O 0.7529(8) 0.6122(6) 0.5013(6) 0.017(3) Uani 1 1 d . . .
O7 O 0.7718(9) 0.8169(6) 0.3137(7) 0.027(4) Uani 1 1 d . . .
O8 O 0.8444(9) 0.6223(6) 0.1236(6) 0.021(3) Uani 1 1 d . . .
O9 O 0.8288(9) 0.4195(6) 0.3106(6) 0.022(3) Uani 1 1 d . . .
O10 O 0.8341(8) 0.5276(6) 0.2228(6) 0.019(3) Uiso 1 1 d . . .
O11 O 0.7930(8) 0.5215(6) 0.3992(6) 0.015(3) Uani 1 1 d . . .
O12 O 0.7682(8) 0.7092(6) 0.4003(6) 0.019(3) Uani 1 1 d . . .
O13 O 0.8094(9) 0.7150(6) 0.2239(6) 0.020(3) Uani 1 1 d . . .
O14 O 0.8049(8) 0.6187(6) 0.3118(6) 0.013(3) Uiso 1 1 d . . .
O15 O 0.6844(8) 0.5084(6) 0.2886(6) 0.017(3) Uani 1 1 d . . .
O16 O 0.6889(8) 0.6119(6) 0.1924(6) 0.018(3) Uani 1 1 d . . .
O17 O 0.6568(8) 0.7087(6) 0.2866(6) 0.014(3) Uiso 1 1 d . . .
O18 O 0.6456(8) 0.6063(6) 0.3831(6) 0.015(3) Uiso 1 1 d . . .
O19 O 0.4891(9) 0.6682(6) 0.1893(6) 0.016(3) Uani 1 1 d . . .
O20 O 0.5105(8) 0.5256(6) 0.1888(6) 0.017(3) Uani 1 1 d . . .
O21 O 0.4697(8) 0.6672(6) 0.3265(6) 0.016(3) Uani 1 1 d . . .
O22 O 0.4845(8) 0.5207(6) 0.3231(6) 0.013(3) Uiso 1 1 d . . .
O23 O 0.3329(8) 0.5824(6) 0.3601(6) 0.017(3) Uani 1 1 d . . .
O24 O 0.3743(8) 0.4521(6) 0.2345(6) 0.016(3) Uiso 1 1 d . . .
O25 O 0.3804(8) 0.5869(6) 0.1115(5) 0.011(3) Uiso 1 1 d . . .
O26 O 0.3356(8) 0.7168(6) 0.2368(6) 0.016(3) Uani 1 1 d . . .
O27 O 0.3539(8) 0.5859(6) 0.2349(5) 0.011(3) Uiso 1 1 d . . .
O28 O 0.3116(9) 0.7234(7) 0.3707(6) 0.025(3) Uiso 1 1 d . . .
O29 O 0.3532(8) 0.4404(6) 0.3701(6) 0.015(3) Uiso 1 1 d . . .
O30 O 0.4062(9) 0.4465(6) 0.1032(6) 0.022(3) Uani 1 1 d . . .
O31 O 0.3551(9) 0.7303(7) 0.1031(6) 0.024(3) Uani 1 1 d . . .
O32 O 0.2041(8) 0.6429(6) 0.2784(5) 0.007(3) Uiso 1 1 d . . .
O33 O 0.2261(8) 0.5106(6) 0.2777(6) 0.018(3) Uani 1 1 d . . .
O34 O 0.2484(8) 0.5089(6) 0.1514(6) 0.016(3) Uani 1 1 d . . .
O35 O 0.2302(8) 0.6405(6) 0.1554(6) 0.017(3) Uiso 1 1 d . . .
O36 O 0.0798(9) 0.5596(7) 0.1905(6) 0.025(3) Uani 1 1 d . . .
OW1 O 0.5990(11) 0.3945(8) 0.2434(9) 0.057(5) Uani 1 1 d . . .
OW2 O 0.9115(11) 0.4746(8) 0.5018(7) 0.044(4) Uani 1 1 d . . .
OW3 O 0.424(2) 0.7146(13) -0.0259(13) 0.158(12) Uani 1 1 d . . .
OW4 O 0.557(3) 0.837(3) 0.026(2) 0.21(2) Uani 0.75 1 d P . .
C1 C 0.3917(17) 0.9004(12) 0.1263(12) 0.044(7) Uiso 1 1 d . . .
H1A H 0.4491 0.8862 0.1099 0.053 Uiso 1 1 calc R . .
H1B H 0.3396 0.8823 0.0983 0.053 Uiso 1 1 calc R . .
C2 C 0.389(2) 0.8724(12) 0.2005(13) 0.066(9) Uani 1 1 d . . .
H2A H 0.3279 0.8812 0.2146 0.079 Uiso 1 1 calc R . .
H2B H 0.3990 0.8244 0.2016 0.079 Uiso 1 1 calc R . .
C3 C 0.4644(17) 0.9073(12) 0.2457(12) 0.044(7) Uani 1 1 d . . .
H3A H 0.5245 0.9045 0.2288 0.053 Uiso 1 1 calc R . .
H3B H 0.4490 0.9540 0.2514 0.053 Uiso 1 1 calc R . .
C4 C 0.4078(17) 0.8836(12) 0.3533(12) 0.045(7) Uiso 1 1 d . . .
H4 H 0.3575 0.9122 0.3433 0.054 Uiso 1 1 calc R . .
C5 C 0.530(2) 0.8247(15) 0.3193(15) 0.034(8) Uiso 0.75 1 d P . .
H5 H 0.5660 0.8141 0.2862 0.041 Uiso 0.75 1 calc PR . .
C6 C 0.5469(17) 0.7925(11) 0.3763(12) 0.042(7) Uani 1 1 d . . .
H6 H 0.5931 0.7600 0.3824 0.050 Uiso 1 1 calc R . .
C7 C 0.4239(18) 0.8553(11) 0.4146(12) 0.045(7) Uani 1 1 d . . .
H7 H 0.3874 0.8677 0.4469 0.054 Uiso 1 1 calc R . .
C8 C 0.4925(14) 0.8097(11) 0.4268(10) 0.027(5) Uiso 1 1 d . . .
C9 C 0.5182(14) 0.7829(10) 0.4916(10) 0.022(5) Uiso 1 1 d . . .
C10 C 0.5679(15) 0.7241(12) 0.5026(11) 0.038(6) Uiso 1 1 d . . .
H10 H 0.5755 0.6966 0.4676 0.046 Uiso 1 1 calc R . .
C11 C 0.4988(14) 0.8173(11) 0.5479(9) 0.025(5) Uani 1 1 d . . .
H11 H 0.4604 0.8548 0.5444 0.030 Uiso 1 1 calc R . .
C12 C 0.5369(14) 0.7953(11) 0.6086(10) 0.027(5) Uani 1 1 d . . .
H12 H 0.5272 0.8205 0.6449 0.032 Uiso 1 1 calc R . .
C13 C 0.6072(15) 0.7041(12) 0.5641(11) 0.036(6) Uiso 1 1 d . . .
H13 H 0.6468 0.6672 0.5689 0.043 Uiso 1 1 calc R . .
C14 C 0.6332(13) 0.7218(10) 0.6823(9) 0.022(5) Uani 1 1 d . . .
H14A H 0.6740 0.6836 0.6797 0.027 Uiso 1 1 calc R . .
H14B H 0.6706 0.7593 0.6997 0.027 Uiso 1 1 calc R . .
C15 C 0.5611(14) 0.7064(11) 0.7245(11) 0.034(6) Uani 1 1 d . . .
H15A H 0.5281 0.6659 0.7101 0.041 Uiso 1 1 calc R . .
H15B H 0.5164 0.7427 0.7239 0.041 Uiso 1 1 calc R . .
C16 C 0.6118(15) 0.6966(11) 0.7949(10) 0.031(6) Uiso 1 1 d . . .
H16A H 0.6588 0.6618 0.7957 0.037 Uiso 1 1 calc R . .
H16B H 0.6412 0.7378 0.8110 0.037 Uiso 1 1 calc R . .
C17 C 0.9639(16) 1.0101(12) 0.0218(12) 0.045(7) Uiso 1 1 d . . .
H17A H 0.9313 1.0488 0.0025 0.054 Uiso 1 1 calc R . .
H17B H 0.9970 1.0248 0.0624 0.054 Uiso 1 1 calc R . .
N5 N 0.8908(14) 0.9600(9) 0.0376(12) 0.100(10) Uiso 1 1 d G . .
C18 C 0.8293(16) 0.9397(12) -0.0148(9) 0.085(14) Uiso 0.75 1 d PG . .
H18 H 0.8249 0.9639 -0.0531 0.102 Uiso 0.75 1 calc PR . .
C19 C 0.7744(14) 0.8832(13) -0.0098(10) 0.059(10) Uiso 0.75 1 d PG . .
H19 H 0.7332 0.8695 -0.0449 0.071 Uiso 0.75 1 calc PR . .
C20 C 0.7810(15) 0.8469(10) 0.0475(13) 0.068(12) Uiso 0.75 1 d PG . .
C21 C 0.8426(17) 0.8673(11) 0.0998(10) 0.080(13) Uiso 0.75 1 d PG . .
H21 H 0.8470 0.8430 0.1382 0.096 Uiso 0.75 1 calc PR . .
C22 C 0.8975(13) 0.9238(11) 0.0949(9) 0.070(9) Uiso 1 1 d G . .
H22 H 0.9387 0.9374 0.1299 0.084 Uiso 1 1 calc R . .
C28 C 0.5902(16) 0.5995(10) 0.0631(12) 0.044(7) Uiso 1 1 d . . .
H28A H 0.5829 0.5997 0.1089 0.053 Uiso 1 1 calc R . .
H28B H 0.5282 0.5957 0.0401 0.053 Uiso 1 1 calc R . .
C23 C 0.6749(17) 0.6859(11) -0.0069(10) 0.088(14) Uiso 0.75 1 d PG . .
H23 H 0.6728 0.6578 -0.0426 0.106 Uiso 0.75 1 calc PR . .
C24 C 0.7229(15) 0.7462(12) -0.0066(10) 0.083(10) Uiso 1 1 d G . .
H24 H 0.7529 0.7585 -0.0422 0.100 Uiso 1 1 calc R . .
C25 C 0.7260(15) 0.7881(9) 0.0468(12) 0.051(10) Uiso 0.75 1 d PG . .
C26 C 0.6812(18) 0.7697(12) 0.1000(10) 0.081(13) Uiso 0.75 1 d PG . .
H26 H 0.6833 0.7978 0.1358 0.097 Uiso 0.75 1 calc PR . .
C27 C 0.6332(17) 0.7094(13) 0.0998(10) 0.081(13) Uiso 0.75 1 d PG . .
H27 H 0.6032 0.6971 0.1353 0.097 Uiso 0.75 1 calc PR . .
N6 N 0.6301(16) 0.6674(10) 0.0463(13) 0.078(10) Uiso 0.75 1 d PGD . .
C29 C 0.644(2) 0.5375(12) 0.0492(12) 0.058(9) Uani 1 1 d . . .
H29A H 0.6316 0.5304 0.0030 0.070 Uiso 1 1 calc R . .
H29B H 0.7090 0.5494 0.0575 0.070 Uiso 1 1 calc R . .
C30 C 0.635(2) 0.4737(17) 0.0778(18) 0.053(10) Uiso 0.75 1 d P . .
H30A H 0.6481 0.4792 0.1242 0.064 Uiso 0.75 1 calc PR . .
H30B H 0.5707 0.4600 0.0692 0.064 Uiso 0.75 1 calc PR . .
C31 C 0.6905(19) 0.4206(14) 0.0599(13) 0.066(9) Uani 1 1 d . . .
H31A H 0.6573 0.3991 0.0225 0.080 Uiso 1 1 calc R . .
H31B H 0.6952 0.3882 0.0948 0.080 Uiso 1 1 calc R . .
N7 N 0.7890(12) 0.4358(10) 0.0440(10) 0.064(9) Uiso 0.75 1 d PG . .
C32 C 0.8093(14) 0.4383(10) -0.0197(9) 0.072(9) Uiso 1 1 d G . .
H32 H 0.7675 0.4207 -0.0525 0.087 Uiso 1 1 calc R . .
C33 C 0.8923(16) 0.4671(12) -0.0345(9) 0.070(12) Uiso 0.75 1 d PG . .
H33 H 0.9058 0.4688 -0.0771 0.084 Uiso 0.75 1 calc PR . .
C34 C 0.9549(13) 0.4934(12) 0.0145(12) 0.070(12) Uiso 0.75 1 d PG . .
C35 C 0.9346(14) 0.4909(11) 0.0782(10) 0.067(12) Uiso 0.75 1 d PG . .
H35 H 0.9764 0.5085 0.1110 0.080 Uiso 0.75 1 calc PR . .
C36 C 0.8517(15) 0.4621(11) 0.0930(8) 0.081(10) Uiso 1 1 d G . .
H36 H 0.8381 0.4605 0.1356 0.097 Uiso 1 1 calc R . .
N1 N 0.5332(12) 0.6762(8) 0.8354(8) 0.034(5) Uani 1 1 d . . .
H1C H 0.5567 0.6701 0.8762 0.051 Uiso 1 1 calc R . .
H1D H 0.5072 0.6383 0.8198 0.051 Uiso 1 1 calc R . .
H1E H 0.4903 0.7083 0.8334 0.051 Uiso 1 1 calc R . .
N2 N 0.5870(12) 0.7390(9) 0.6160(8) 0.031(5) Uani 1 1 d . . .
N3 N 0.4657(14) 0.8693(10) 0.3088(8) 0.044(6) Uani 1 1 d . . .
N4 N 0.3868(13) 0.9713(9) 0.1266(8) 0.043(6) Uani 1 1 d . . .
H4A H 0.3879 0.9867 0.0866 0.065 Uiso 1 1 calc R . .
H4B H 0.4352 0.9877 0.1518 0.065 Uiso 1 1 calc R . .
H4C H 0.3340 0.9841 0.1417 0.065 Uiso 1 1 calc R . .

loop_
_atom_site_aniso_label
_atom_site_aniso_U_11
_atom_site_aniso_U_22
_atom_site_aniso_U_33
_atom_site_aniso_U_23
_atom_site_aniso_U_13
_atom_site_aniso_U_12
Eu 0.0146(5) 0.0155(6) 0.0165(5) -0.0002(4) 0.0052(4) 0.0000(4)
W1 0.0159(4) 0.0149(5) 0.0179(4) -0.0018(4) 0.0051(4) -0.0034(4)
W2 0.0157(4) 0.0192(5) 0.0139(4) -0.0038(4) 0.0064(4) -0.0023(4)
W3 0.0133(4) 0.0116(4) 0.0167(4) -0.0020(4) 0.0042(4) -0.0006(4)
W4 0.0168(4) 0.0151(5) 0.0156(4) -0.0003(4) 0.0065(4) 0.0000(4)
W5 0.0189(5) 0.0120(5) 0.0228(5) -0.0031(4) 0.0073(4) 0.0002(4)
W6 0.0163(4) 0.0104(5) 0.0199(4) 0.0045(4) 0.0020(4) -0.0019(4)
W7 0.0162(4) 0.0105(5) 0.0151(4) 0.0003(3) 0.0034(4) 0.0004(4)
W8 0.0164(4) 0.0111(5) 0.0157(4) 0.0036(4) 0.0032(4) -0.0001(4)
W9 0.0142(4) 0.0118(5) 0.0205(4) -0.0028(4) 0.0033(4) 0.0003(4)
W10 0.0143(4) 0.0105(5) 0.0193(4) 0.0025(4) 0.0031(4) -0.0008(4)
O1 0.038(9) 0.013(8) 0.022(8) 0.001(6) -0.005(7) -0.002(7)
O2 0.014(7) 0.023(8) 0.013(7) -0.010(6) -0.003(6) -0.001(6)
O4 0.019(7) 0.011(7) 0.016(7) 0.000(6) 0.006(6) -0.008(6)
O5 0.015(7) 0.021(8) 0.012(7) -0.002(6) -0.006(6) 0.001(6)
O6 0.016(7) 0.015(8) 0.023(8) -0.001(6) 0.009(6) -0.003(6)
O7 0.032(9) 0.013(8) 0.037(9) 0.002(7) 0.009(7) 0.017(7)
O8 0.039(9) 0.016(8) 0.011(7) 0.005(6) 0.011(7) 0.007(7)
O9 0.022(8) 0.008(8) 0.034(9) 0.003(6) 0.005(7) -0.002(6)
O11 0.009(7) 0.014(8) 0.021(7) 0.002(6) 0.000(6) -0.008(6)
O12 0.019(7) 0.020(8) 0.018(7) -0.002(6) -0.005(6) 0.013(6)
O13 0.026(8) 0.015(8) 0.019(8) -0.001(6) -0.004(6) -0.008(7)
O15 0.013(7) 0.016(8) 0.024(8) 0.005(6) 0.006(6) 0.007(6)
O16 0.017(7) 0.017(8) 0.020(7) -0.009(6) 0.006(6) -0.003(6)
O19 0.029(8) 0.006(7) 0.013(7) 0.006(6) 0.002(6) 0.002(6)
O20 0.017(7) 0.021(8) 0.011(7) -0.007(6) -0.009(6) 0.004(6)
O21 0.016(7) 0.015(8) 0.017(7) -0.001(6) -0.001(6) 0.000(6)
O23 0.011(7) 0.024(8) 0.015(7) -0.010(6) 0.007(6) -0.003(6)
O26 0.007(7) 0.012(8) 0.027(8) 0.003(6) -0.002(6) 0.002(6)
O30 0.034(9) 0.015(8) 0.017(7) 0.004(6) 0.008(7) -0.008(7)
O31 0.026(8) 0.023(9) 0.021(8) -0.002(7) -0.004(7) -0.021(7)
O33 0.021(7) 0.014(8) 0.021(8) -0.007(6) 0.006(6) -0.001(6)
O34 0.015(7) 0.021(8) 0.011(7) -0.002(6) -0.005(6) -0.001(6)
O36 0.026(8) 0.025(9) 0.025(8) 0.006(7) 0.002(7) 0.007(7)
OW1 0.034(10) 0.032(11) 0.102(16) -0.018(10) -0.012(10) -0.002(8)
OW2 0.045(10) 0.045(11) 0.042(10) 0.013(9) 0.005(9) 0.014(9)
OW3 0.24(3) 0.12(2) 0.10(2) 0.079(18) -0.05(2) 0.00(2)
OW4 0.18(4) 0.30(6) 0.15(4) -0.11(4) -0.01(3) 0.12(4)
C2 0.09(2) 0.019(16) 0.08(2) -0.028(15) -0.040(18) 0.009(15)
C3 0.047(16) 0.031(15) 0.050(17) 0.015(13) -0.015(14) 0.007(13)
C6 0.057(17) 0.013(13) 0.062(18) -0.008(12) 0.038(15) 0.003(12)
C7 0.073(19) 0.027(15) 0.038(15) 0.010(12) 0.020(14) 0.030(14)
C11 0.022(12) 0.034(14) 0.018(11) 0.006(10) -0.003(10) 0.014(11)
C12 0.033(13) 0.026(14) 0.021(12) 0.008(10) 0.006(11) 0.009(11)
C14 0.024(12) 0.017(12) 0.025(12) 0.014(10) 0.001(10) -0.003(10)
C15 0.026(13) 0.020(13) 0.053(16) 0.011(12) -0.010(12) 0.004(11)
C29 0.12(3) 0.033(16) 0.029(15) 0.012(12) 0.028(17) 0.028(17)
C31 0.08(2) 0.07(2) 0.06(2) -0.025(16) 0.040(18) -0.038(18)
N1 0.038(11) 0.021(11) 0.042(12) 0.003(9) -0.001(10) -0.003(9)
N2 0.036(11) 0.043(13) 0.014(10) 0.004(9) -0.001(9) 0.000(10)
N3 0.052(13) 0.063(15) 0.019(10) 0.017(10) 0.018(10) 0.033(12)
N4 0.054(14) 0.053(15) 0.024(11) 0.011(10) 0.013(10) 0.020(11)

loop_
_atom_type_symbol
_atom_type_description
_atom_type_scat_dispersion_real
_atom_type_scat_dispersion_imag
_atom_type_scat_source
C C 0.0033 0.0016 'International Tables Vol C Tables 4.2.6.8 and 6.1.1.4'
H H 0.0000 0.0000 'International Tables Vol C Tables 4.2.6.8 and 6.1.1.4'
Eu Eu -0.1578 3.6682 'International Tables Vol C Tables 4.2.6.8 and 6.1.1.4'
N N 0.0061 0.0033 'International Tables Vol C Tables 4.2.6.8 and 6.1.1.4'
O O 0.0106 0.0060 'International Tables Vol C Tables 4.2.6.8 and 6.1.1.4'
W W -0.8490 6.8722 'International Tables Vol C Tables 4.2.6.8 and 6.1.1.4'

loop_
_geom_angle_atom_site_label_1
_geom_angle_atom_site_label_2
_geom_angle_atom_site_label_3
_geom_angle
_geom_angle_site_symmetry_1
_geom_angle_site_symmetry_3
O21 Eu O17 77.9(4) . .
O21 Eu O18 75.4(4) . .
O17 Eu O18 73.7(4) . .
O21 Eu O19 73.8(4) . .
O17 Eu O19 79.6(4) . .
O18 Eu O19 142.7(4) . .
O21 Eu O15 141.5(4) . .
O17 Eu O15 112.7(4) . .
O18 Eu O15 72.9(4) . .
O19 Eu O15 143.0(4) . .
O21 Eu O16 142.2(4) . .
O17 Eu O16 71.6(4) . .
O18 Eu O16 115.3(4) . .
O19 Eu O16 79.0(4) . .
O15 Eu O16 72.9(4) . .
O21 Eu O22 74.7(4) . .
O17 Eu O22 144.4(4) . .
O18 Eu O22 77.8(4) . .
O19 Eu O22 113.3(4) . .
O15 Eu O22 77.7(4) . .
O16 Eu O22 141.6(4) . .
O21 Eu O20 116.1(4) . .
O17 Eu O20 142.2(4) . .
O18 Eu O20 142.1(4) . .
O19 Eu O20 72.2(4) . .
O15 Eu O20 79.0(4) . .
O16 Eu O20 78.7(4) . .
O22 Eu O20 71.7(4) . .
O21 Eu W9 21.3(3) . .
O17 Eu W9 95.3(3) . .
O18 Eu W9 92.0(3) . .
O19 Eu W9 64.8(3) . .
O15 Eu W9 141.8(3) . .
O16 Eu W9 143.4(3) . .
O22 Eu W9 64.7(3) . .
O20 Eu W9 94.8(3) . .
O21 Eu W2 91.3(3) . .
O17 Eu W2 64.7(3) . .
O18 Eu W2 19.9(3) . .
O19 Eu W2 143.6(3) . .
O15 Eu W2 64.1(3) . .
O16 Eu W2 95.4(3) . .
O22 Eu W2 93.5(3) . .
O20 Eu W2 142.5(3) . .
W9 Eu W2 109.99(3) . .
O21 Eu W5 92.9(3) . .
O17 Eu W5 19.9(3) . .
O18 Eu W5 64.6(3) . .
O19 Eu W5 96.3(3) . .
O15 Eu W5 92.9(3) . .
O16 Eu W5 64.2(3) . .
O22 Eu W5 142.3(3) . .
O20 Eu W5 142.8(3) . .
W9 Eu W5 112.41(3) . .
W2 Eu W5 50.62(2) . .
O21 Eu W6 65.4(3) . .
O17 Eu W6 95.9(3) . .
O18 Eu W6 140.8(3) . .
O19 Eu W6 20.4(3) . .
O15 Eu W6 142.8(3) . .
O16 Eu W6 95.7(3) . .
O22 Eu W6 92.9(3) . .
O20 Eu W6 64.0(3) . .
W9 Eu W6 50.65(2) . .
W2 Eu W6 153.14(3) . .
W5 Eu W6 114.35(3) . .
O1 W1 O2 106.1(6) . .
O1 W1 O5 99.9(6) . .
O2 W1 O5 92.5(5) . .
O1 W1 O3 105.5(6) . .
O2 W1 O3 91.9(5) . .
O5 W1 O3 151.8(5) . .
O1 W1 O4 98.2(5) . .
O2 W1 O4 155.7(5) . .
O5 W1 O4 83.0(5) . .
O3 W1 O4 81.6(5) . .
O1 W1 O14 172.7(5) . .
O2 W1 O14 81.0(5) . .
O5 W1 O14 77.8(5) . .
O3 W1 O14 75.4(5) . .
O4 W1 O14 74.7(4) . .
O6 W2 O18 104.4(5) . .
O6 W2 O12 103.2(5) . .
O18 W2 O12 93.7(5) . .
O6 W2 O11 103.3(5) . .
O18 W2 O11 93.3(5) . .
O12 W2 O11 150.0(5) . .
O6 W2 O2 95.8(5) . .
O18 W2 O2 159.8(5) . .
O12 W2 O2 81.7(5) . .
O11 W2 O2 81.7(5) . .
O6 W2 O14 169.1(5) . .
O18 W2 O14 86.5(5) . .
O12 W2 O14 75.6(4) . .
O11 W2 O14 75.7(4) . .
O2 W2 O14 73.3(4) . .
O6 W2 Eu 132.1(4) . .
O18 W2 Eu 27.7(4) . .
O12 W2 Eu 86.7(4) . .
O11 W2 Eu 86.1(4) . .
O2 W2 Eu 132.1(3) . .
O14 W2 Eu 58.8(3) . .
O9 W3 O15 104.0(6) . .
O9 W3 O11 102.2(6) . .
O15 W3 O11 91.0(5) . .
O9 W3 O10 102.1(6) . .
O15 W3 O10 93.1(5) . .
O11 W3 O10 153.6(5) . .
O9 W3 O5 97.9(6) . .
O15 W3 O5 158.0(5) . .
O11 W3 O5 83.0(5) . .
O10 W3 O5 83.6(5) . .
O9 W3 O14 170.1(5) . .
O15 W3 O14 85.9(5) . .
O11 W3 O14 77.5(4) . .
O10 W3 O14 76.8(5) . .
O5 W3 O14 72.2(4) . .
O9 W3 Eu 131.6(4) . .
O15 W3 Eu 27.6(4) . .
O11 W3 Eu 85.3(4) . .
O10 W3 Eu 86.3(4) . .
O5 W3 Eu 130.5(3) . .
O14 W3 Eu 58.3(3) . .
O8 W4 O16 104.9(6) . .
O8 W4 O13 103.2(5) . .
O16 W4 O13 94.4(5) . .
O8 W4 O10 99.8(5) . .
O16 W4 O10 93.2(5) . .
O13 W4 O10 153.0(5) . .
O8 W4 O4 94.7(5) . .
O16 W4 O4 160.4(5) . .
O13 W4 O4 81.9(5) . .
O10 W4 O4 82.2(5) . .
O8 W4 O14 167.8(5) . .
O16 W4 O14 87.2(5) . .
O13 W4 O14 77.3(5) . .
O10 W4 O14 77.2(5) . .
O4 W4 O14 73.2(4) . .
O8 W4 W5 136.6(4) . .
O16 W4 W5 84.5(4) . .
O13 W4 W5 33.4(4) . .
O10 W4 W5 122.2(4) . .
O4 W4 W5 81.9(3) . .
O14 W4 W5 45.0(3) . .
O8 W4 Eu 133.4(5) . .
O16 W4 Eu 28.5(4) . .
O13 W4 Eu 87.5(4) . .
O10 W4 Eu 86.9(3) . .
O4 W4 Eu 131.9(3) . .
O14 W4 Eu 58.7(3) . .
W5 W4 Eu 65.04(2) . .
O7 W5 O17 103.5(6) . .
O7 W5 O13 102.5(6) . .
O17 W5 O13 92.4(5) . .
O7 W5 O12 99.9(6) . .
O17 W5 O12 93.7(5) . .
O13 W5 O12 154.7(5) . .
O7 W5 O3 98.1(6) . .
O17 W5 O3 158.4(5) . .
O13 W5 O3 82.8(5) . .
O12 W5 O3 82.6(5) . .
O7 W5 O14 170.2(6) . .
O17 W5 O14 86.3(5) . .
O13 W5 O14 77.8(5) . .
O12 W5 O14 78.1(5) . .
O3 W5 O14 72.1(5) . .
O7 W5 W4 135.8(4) . .
O17 W5 W4 82.5(4) . .
O13 W5 W4 33.4(4) . .
O12 W5 W4 123.6(4) . .
O3 W5 W4 81.9(4) . .
O14 W5 W4 45.6(3) . .
O7 W5 Eu 130.9(5) . .
O17 W5 Eu 27.5(4) . .
O13 W5 Eu 87.7(4) . .
O12 W5 Eu 86.5(4) . .
O3 W5 Eu 131.0(4) . .
O14 W5 Eu 58.9(3) . .
W4 W5 Eu 65.25(2) . .
O31 W6 O19 104.9(5) . .
O31 W6 O26 101.5(6) . .
O19 W6 O26 93.1(5) . .
O31 W6 O25 103.1(5) . .
O19 W6 O25 91.4(5) . .
O26 W6 O25 153.0(5) . .
O31 W6 O35 97.0(5) . .
O19 W6 O35 158.1(5) . .
O26 W6 O35 82.8(5) . .
O25 W6 O35 83.2(5) . .
O31 W6 O27 168.8(5) . .
O19 W6 O27 86.2(5) . .
O26 W6 O27 77.0(5) . .
O25 W6 O27 76.8(4) . .
O35 W6 O27 71.9(4) . .
O31 W6 Eu 133.2(4) . .
O19 W6 Eu 28.3(4) . .
O26 W6 Eu 86.0(4) . .
O25 W6 Eu 85.5(3) . .
O35 W6 Eu 129.9(3) . .
O27 W6 Eu 58.0(3) . .
O30 W7 O20 103.3(6) . .
O30 W7 O25 102.6(5) . .
O20 W7 O25 92.1(5) . .
O30 W7 O24 101.7(5) . .
O20 W7 O24 95.1(6) . .
O25 W7 O24 152.2(5) . .
O30 W7 O34 96.8(5) . .
O20 W7 O34 159.8(5) . .
O25 W7 O34 82.7(5) . .
O24 W7 O34 81.4(5) . .
O30 W7 O27 170.6(5) . .
O20 W7 O27 86.0(5) . .
O25 W7 O27 75.9(4) . .
O24 W7 O27 77.9(5) . .
O34 W7 O27 73.8(4) . .
O30 W7 Eu 131.6(4) . .
O20 W7 Eu 28.2(4) . .
O25 W7 Eu 86.0(4) . .
O24 W7 Eu 87.8(4) . .
O34 W7 Eu 131.6(3) . .
O27 W7 Eu 57.8(3) . .
O29 W8 O22 103.5(6) . .
O29 W8 O23 102.1(5) . .
O22 W8 O23 93.7(5) . .
O29 W8 O24 102.2(5) . .
O22 W8 O24 92.3(5) . .
O23 W8 O24 152.8(5) . .
O29 W8 O33 97.9(5) . .
O22 W8 O33 158.5(5) . .
O23 W8 O33 81.5(5) . .
O24 W8 O33 83.3(5) . .
O29 W8 O27 170.6(5) . .
O22 W8 O27 85.8(5) . .
O23 W8 O27 76.7(5) . .
O24 W8 O27 77.4(4) . .
O33 W8 O27 72.7(4) . .
O29 W8 Eu 131.5(4) . .
O22 W8 Eu 28.0(4) . .
O23 W8 Eu 85.9(3) . .
O24 W8 Eu 87.1(3) . .
O33 W8 Eu 130.5(3) . .
O27 W8 Eu 57.8(3) . .
O28 W9 O21 105.4(6) . .
O28 W9 O23 102.1(5) . .
O21 W9 O23 95.9(5) . .
O28 W9 O26 102.1(6) . .
O21 W9 O26 94.8(5) . .
O23 W9 O26 149.7(5) . .
O28 W9 O32 92.9(5) . .
O21 W9 O32 161.7(5) . .
O23 W9 O32 81.4(5) . .
O26 W9 O32 79.6(4) . .
O28 W9 O27 166.1(5) . .
O21 W9 O27 88.5(5) . .
O23 W9 O27 76.6(4) . .
O26 W9 O27 75.5(5) . .
O32 W9 O27 73.2(4) . .
O28 W9 Eu 134.9(4) . .
O21 W9 Eu 29.6(4) . .
O23 W9 Eu 87.8(3) . .
O26 W9 Eu 87.8(3) . .
O32 W9 Eu 132.2(3) . .
O27 W9 Eu 59.0(3) . .
O36 W10 O34 104.3(6) . .
O36 W10 O35 104.6(6) . .
O34 W10 O35 91.4(5) . .
O36 W10 O33 100.9(6) . .
O34 W10 O33 92.3(5) . .
O35 W10 O33 152.5(5) . .
O36 W10 O32 98.6(5) . .
O34 W10 O32 157.1(5) . .
O35 W10 O32 82.7(5) . .
O33 W10 O32 83.4(5) . .
O36 W10 O27 174.6(5) . .
O34 W10 O27 81.1(5) . .
O35 W10 O27 75.9(5) . .
O33 W10 O27 77.8(5) . .
O32 W10 O27 76.0(4) . .
W1 O2 W2 114.6(6) . .
W1 O3 W5 116.3(6) . .
W1 O4 W4 110.9(5) . .
W1 O5 W3 115.0(6) . .
W4 O10 W3 114.2(6) . .
W3 O11 W2 115.7(6) . .
W5 O12 W2 114.7(6) . .
W4 O13 W5 113.2(6) . .
W1 O14 W5 95.7(4) . .
W1 O14 W4 101.2(4) . .
W5 O14 W4 89.5(4) . .
W1 O14 W3 94.4(4) . .
W5 O14 W3 169.8(6) . .
W4 O14 W3 89.8(4) . .
W1 O14 W2 91.1(4) . .
W5 O14 W2 89.3(4) . .
W4 O14 W2 167.8(6) . .
W3 O14 W2 89.3(4) . .
W3 O15 Eu 132.6(6) . .
W4 O16 Eu 130.9(6) . .
W5 O17 Eu 132.7(6) . .
W2 O18 Eu 132.3(6) . .
W6 O19 Eu 131.4(6) . .
W7 O20 Eu 132.1(6) . .
W9 O21 Eu 129.1(6) . .
W8 O22 Eu 132.2(6) . .
W9 O23 W8 115.5(6) . .
W7 O24 W8 114.0(6) . .
W7 O25 W6 115.2(6) . .
W9 O26 W6 115.0(6) . .
W10 O27 W6 95.2(4) . .
W10 O27 W8 93.8(4) . .
W6 O27 W8 171.0(6) . .
W10 O27 W9 100.1(4) . .
W6 O27 W9 90.1(4) . .
W8 O27 W9 88.9(4) . .
W10 O27 W7 91.9(4) . .
W6 O27 W7 90.6(4) . .
W8 O27 W7 88.6(4) . .
W9 O27 W7 167.9(6) . .
W10 O32 W9 110.6(5) . .
W10 O33 W8 115.2(6) . .
W10 O34 W7 113.3(6) . .
W10 O35 W6 116.7(6) . .
N4 C1 C2 109.1(18) . .
C3 C2 C1 109(2) . .
N3 C3 C2 104(2) . .
N3 C4 C7 119(2) . .
N3 C5 C6 123(3) . .
C5 C6 C8 118(2) . .
C8 C7 C4 120(2) . .
C7 C8 C6 118(2) . .
C7 C8 C9 122.0(19) . .
C6 C8 C9 119(2) . .
C10 C9 C11 115(2) . .
C10 C9 C8 122.7(19) . .
C11 C9 C8 122.3(19) . .
C9 C10 C13 123(2) . .
C12 C11 C9 120.4(19) . .
N2 C12 C11 121.6(19) . .
N2 C13 C10 119(2) . .
C15 C14 N2 109.0(16) . .
C14 C15 C16 107.3(17) . .
N1 C16 C15 104.3(16) . .
C17 C17 N5 120(2) 3_775 .
C18 N5 C22 120.0 . .
C18 N5 C17 115.1(19) . .
C22 N5 C17 123.0(19) . .
N5 C18 C19 120.0 . .
C20 C19 C18 120.0 . .
C19 C20 C21 120.0 . .
C19 C20 C25 116(2) . .
C21 C20 C25 124(2) . .
C20 C21 C22 120.0 . .
C21 C22 N5 120.0 . .
C29 C28 N6 118(2) . .
C24 C23 N6 120.0 . .
C25 C24 C23 120.0 . .
C24 C25 C26 120.0 . .
C24 C25 C20 119(2) . .
C26 C25 C20 121(2) . .
C25 C26 C27 120.0 . .
N6 C27 C26 120.0 . .
C27 N6 C23 120.0 . .
C27 N6 C28 109.5(19) . .
C23 N6 C28 129.4(19) . .
C30 C29 C28 126(2) . .
C31 C30 C29 120(3) . .
C30 C31 N7 118(2) . .
C32 N7 C36 120.0 . .
C32 N7 C31 120.8(17) . .
C36 N7 C31 117.6(17) . .
C33 C32 N7 120.0 . .
C32 C33 C34 120.0 . .
C33 C34 C35 120.0 . .
C33 C34 C34 107(3) . 3_765
C35 C34 C34 132(3) . 3_765
C36 C35 C34 120.0 . .
C35 C36 N7 120.0 . .
C12 N2 C13 120.4(19) . .
C12 N2 C14 118.5(17) . .
C13 N2 C14 120.3(19) . .
C5 N3 C4 121(2) . .
C5 N3 C3 116(2) . .
C4 N3 C3 123(2) . .

loop_
_geom_bond_atom_site_label_1
_geom_bond_atom_site_label_2
_geom_bond_distance
_geom_bond_site_symmetry_2
Eu O21 2.402(11) .
Eu O17 2.405(12) .
Eu O18 2.408(12) .
Eu O19 2.422(12) .
Eu O15 2.428(12) .
Eu O16 2.428(11) .
Eu O22 2.439(11) .
Eu O20 2.445(12) .
Eu W9 3.7783(12) .
Eu W2 3.8261(13) .
Eu W5 3.8347(13) .
Eu W6 3.8376(13) .
W1 O1 1.732(14) .
W1 O2 1.842(11) .
W1 O5 1.877(12) .
W1 O3 1.907(13) .
W1 O4 2.126(12) .
W1 O14 2.243(12) .
W2 O6 1.734(12) .
W2 O18 1.765(12) .
W2 O12 1.946(13) .
W2 O11 1.956(12) .
W2 O2 2.075(12) .
W2 O14 2.379(11) .
W3 O9 1.696(12) .
W3 O15 1.777(12) .
W3 O11 1.941(12) .
W3 O10 1.945(12) .
W3 O5 2.090(12) .
W3 O14 2.317(12) .
W4 O8 1.739(11) .
W4 O16 1.785(12) .
W4 O13 1.931(12) .
W4 O10 1.941(13) .
W4 O4 2.139(12) .
W4 O14 2.304(11) .
W4 W5 3.2264(11) .
W5 O7 1.725(12) .
W5 O17 1.773(12) .
W5 O13 1.933(12) .
W5 O12 1.943(12) .
W5 O3 2.039(13) .
W5 O14 2.281(12) .
W6 O31 1.733(13) .
W6 O19 1.779(13) .
W6 O26 1.934(12) .
W6 O25 1.958(11) .
W6 O35 2.053(12) .
W6 O27 2.270(11) .
W7 O30 1.715(12) .
W7 O20 1.744(12) .
W7 O25 1.918(12) .
W7 O24 1.918(12) .
W7 O34 2.103(12) .
W7 O27 2.335(11) .
W8 O29 1.740(12) .
W8 O22 1.751(12) .
W8 O23 1.933(12) .
W8 O24 1.960(12) .
W8 O33 2.063(13) .
W8 O27 2.323(11) .
W9 O28 1.731(13) .
W9 O21 1.771(12) .
W9 O23 1.924(13) .
W9 O26 1.928(12) .
W9 O32 2.161(11) .
W9 O27 2.334(11) .
W10 O36 1.752(13) .
W10 O34 1.834(12) .
W10 O35 1.862(12) .
W10 O33 1.886(13) .
W10 O32 2.108(11) .
W10 O27 2.246(11) .
C1 N4 1.42(3) .
C1 C2 1.65(3) .
C2 C3 1.53(3) .
C3 N3 1.52(3) .
C4 N3 1.34(3) .
C4 C7 1.39(3) .
C5 N3 1.29(3) .
C5 C6 1.35(4) .
C6 C8 1.42(3) .
C7 C8 1.35(3) .
C8 C9 1.46(3) .
C9 C10 1.38(3) .
C9 C11 1.41(3) .
C10 C13 1.40(3) .
C11 C12 1.39(3) .
C12 N2 1.34(2) .
C13 N2 1.34(3) .
C14 C15 1.46(3) .
C14 N2 1.51(2) .
C15 C16 1.58(3) .
C16 N1 1.54(2) .
C17 C17 1.51(4) 3_775
C17 N5 1.51(3) .
N5 C18 1.3900 .
N5 C22 1.3900 .
C18 C19 1.3900 .
C19 C20 1.3900 .
C20 C21 1.3900 .
C20 C25 1.42(2) .
C21 C22 1.3900 .
C28 C29 1.50(3) .
C28 N6 1.53(2) .
C23 C24 1.3900 .
C23 N6 1.3900 .
C24 C25 1.3900 .
C25 C26 1.3900 .
C26 C27 1.3900 .
C27 N6 1.3900 .
C29 C30 1.42(4) .
C30 C31 1.40(4) .
C31 N7 1.52(3) .
N7 C32 1.3900 .
N7 C36 1.3900 .
C32 C33 1.3900 .
C33 C34 1.3900 .
C34 C35 1.3900 .
C34 C34 1.51(3) 3_765
C35 C36 1.3900 .
